data_7134699
loop_
_publ_author_name
'Sosnin, Daniil'
'Aprahamian, Ivan'

_publ_section_title
;
 Alkyne hydrazones for Raman scattering spectroscopy
;
_journal_issue 55
_journal_name_full 'Chemical Communications'
_journal_page_first 10119
_journal_page_last 10121
_journal_paper_doi 10.1039/D5CC02471D
_journal_volume 61
_journal_year 2025
_chemical_formula_moiety 'C20 H20 N4 O4'
_chemical_formula_sum 'C20 H20 N4 O4'
_chemical_formula_weight 380.40
_space_group_crystal_system monoclinic
_space_group_IT_number 15
_space_group_name_Hall '-I 2ya'
_space_group_name_H-M_alt 'I 1 2/a 1'
_atom_sites_solution_hydrogens mixed
_atom_sites_solution_primary dual
_audit_creation_date 2023-09-05
_audit_creation_method
;
Olex2 1.5
(compiled 2023.08.24 svn.re1ec1418 for OlexSys, GUI svn.r6817)
;
_audit_update_record
;
2025-02-06 deposited with the CCDC.	2025-06-05 downloaded from the CCDC.
;
_cell_angle_alpha 90
_cell_angle_beta 90.3855(8)
_cell_angle_gamma 90
_cell_formula_units_Z 8
_cell_length_a 12.63828(9)
_cell_length_b 12.14363(11)
_cell_length_c 24.6829(2)
_cell_measurement_reflns_used 13108
_cell_measurement_temperature 100.01(10)
_cell_measurement_theta_max 78.7570
_cell_measurement_theta_min 3.5660
_cell_volume 3788.11(5)
_computing_cell_refinement 'CrysAlisPro 1.171.42.99a (Rigaku OD, 2023)'
_computing_data_collection 'CrysAlisPro 1.171.42.99a (Rigaku OD, 2023)'
_computing_data_reduction 'CrysAlisPro 1.171.42.99a (Rigaku OD, 2023)'
_computing_molecular_graphics 'Olex2 1.5 (Dolomanov et al., 2009)'
_computing_publication_material 'Olex2 1.5 (Dolomanov et al., 2009)'
_computing_structure_refinement 'SHELXL 2018/3 (Sheldrick, 2015)'
_computing_structure_solution 'SHELXT  (Sheldrick, 2015)'
_diffrn_ambient_environment N~2~
_diffrn_ambient_temperature 100.01(10)
_diffrn_detector 'Hybrid Pixel Array Detector'
_diffrn_detector_area_resol_mean 10.0000
_diffrn_detector_type HyPix
_diffrn_measured_fraction_theta_full 0.994
_diffrn_measured_fraction_theta_max 0.964
_diffrn_measurement_details
;
List of Runs (angles in degrees, time in seconds):

  # Type    Start    End  Width  t~exp~   \w     \q     \k     \f   Frames
#--------------------------------------------------------------------------
  1  \w    109.00 178.00   0.50    0.16    --  113.25 101.00 163.00  138
  2  \w     97.00 178.00   0.50    0.16    --  113.25 125.00-180.00  162
  3  \w    -27.00  39.00   0.50    0.05    --   47.11 -26.00-178.00  132
  4  \w    -27.00  38.00   0.50    0.05    --   47.11 -19.00 -60.00  130
  5  \w    -26.00  46.00   0.50    0.05    --   47.11 -37.00  60.00  144
  6  \w     42.00 104.00   0.50    0.16    --  113.25 -94.00  30.00  124
  7  \w     44.00 108.00   0.50    0.16    --  113.25-125.00 120.00  128
  8  \w     56.00 134.00   0.50    0.16    --  113.25-163.00-174.00  156
  9  \w     42.00 104.00   0.50    0.16    --  113.25 -94.00-120.00  124
 10  \w     42.00  69.00   0.50    0.16    --  113.25 -61.00-150.00   54
 11  \w     42.00  94.00   0.50    0.16    --  113.25 -77.00 -30.00  104
 12  \w     42.00  69.00   0.50    0.16    --  113.25 -61.00  30.00   54
 13  \w     42.00  94.00   0.50    0.16    --  113.25 -77.00  90.00  104
 14  \w     42.00  94.00   0.50    0.16    --  113.25 -77.00 120.00  104
 15  \w     42.00  69.00   0.50    0.16    --  113.25 -61.00 150.00   54
 16  \w     42.00  69.00   0.50    0.16    --  113.25 -61.00 -30.00   54
 17  \w     42.00  69.00   0.50    0.16    --  113.25 -61.00 -90.00   54
 18  \w    101.00 178.00   0.50    0.16    --  113.25  26.00 -15.00  154
 19  \w    106.00 178.00   0.50    0.16    --  113.25  61.00 -60.00  144
 20  \w    110.00 178.00   0.50    0.16    --  113.25  77.00   0.00  136
 21  \w    110.00 178.00   0.50    0.16    --  113.25  77.00  90.00  136
 22  \w     35.00  70.00   0.50    0.05    --   47.11  37.00 120.00   70
 23  \w     35.00 120.00   0.50    0.05    --   47.11  37.00-120.00  170
 24  \w    -53.00 -20.00   0.50    0.16    --  -91.75  45.00 -60.00   66
 25  \w    -70.00  16.00   0.50    0.05    --  -47.11  77.00 -90.00  172
 26  \w   -109.00 -34.00   0.50    0.16    --  -91.75 163.00-148.00  150
 27  \w    -78.00 -21.00   0.50    0.16    --  -91.75 101.00 163.00  114
;
_diffrn_measurement_device 'four-circle diffractometer'
_diffrn_measurement_device_type 'XtaLAB Synergy, Dualflex, HyPix'
_diffrn_measurement_method '\w scans'
_diffrn_orient_matrix_type 'CrysAlisPro convention (1999,Acta A55,543-557)'
_diffrn_orient_matrix_UB_11 0.0052323000
_diffrn_orient_matrix_UB_12 -0.1190371000
_diffrn_orient_matrix_UB_13 0.0215455000
_diffrn_orient_matrix_UB_21 0.0407292000
_diffrn_orient_matrix_UB_22 -0.0396771000
_diffrn_orient_matrix_UB_23 -0.0553595000
_diffrn_orient_matrix_UB_31 0.1146765000
_diffrn_orient_matrix_UB_32 0.0193582000
_diffrn_orient_matrix_UB_33 0.0191502000
_diffrn_radiation_monochromator mirror
_diffrn_radiation_probe x-ray
_diffrn_radiation_type 'Cu K\a'
_diffrn_radiation_wavelength 1.54184
_diffrn_reflns_av_R_equivalents 0.0295
_diffrn_reflns_av_unetI/netI 0.0220
_diffrn_reflns_Laue_measured_fraction_full 0.994
_diffrn_reflns_Laue_measured_fraction_max 0.964
_diffrn_reflns_limit_h_max 16
_diffrn_reflns_limit_h_min -11
_diffrn_reflns_limit_k_max 15
_diffrn_reflns_limit_k_min -15
_diffrn_reflns_limit_l_max 31
_diffrn_reflns_limit_l_min -31
_diffrn_reflns_number 19891
_diffrn_reflns_point_group_measured_fraction_full 0.994
_diffrn_reflns_point_group_measured_fraction_max 0.964
_diffrn_reflns_theta_full 67.684
_diffrn_reflns_theta_max 80.387
_diffrn_reflns_theta_min 3.581
_diffrn_source 'micro-focus sealed X-ray tube'
_diffrn_source_current 1
_diffrn_source_type 'PhotonJet (Cu) X-ray Source'
_diffrn_source_voltage 50
_exptl_absorpt_coefficient_mu 0.785
_exptl_absorpt_correction_T_max 1.000
_exptl_absorpt_correction_T_min 0.812
_exptl_absorpt_correction_type gaussian
_exptl_absorpt_process_details
;
CrysAlisPro 1.171.42.99a (Rigaku Oxford Diffraction, 2023)
Numerical absorption correction based on gaussian integration over
a multifaceted crystal model
Empirical absorption correction using spherical harmonics,
implemented in SCALE3 ABSPACK scaling algorithm.
;
_exptl_crystal_colour red
_exptl_crystal_colour_primary red
_exptl_crystal_density_diffrn 1.334
_exptl_crystal_description block
_exptl_crystal_F_000 1600
_exptl_crystal_recrystallization_method 'used as received'
_exptl_crystal_size_max 0.199
_exptl_crystal_size_mid 0.122
_exptl_crystal_size_min 0.111
_refine_diff_density_max 0.273
_refine_diff_density_min -0.209
_refine_diff_density_rms 0.039
_refine_ls_extinction_coef 0.00024(4)
_refine_ls_extinction_expression Fc^*^=kFc[1+0.001xFc^2^\l^3^/sin(2\q)]^-1/4^
_refine_ls_extinction_method 'SHELXL-2018/3 (Sheldrick 2018)'
_refine_ls_goodness_of_fit_ref 1.057
_refine_ls_hydrogen_treatment mixed
_refine_ls_matrix_type full
_refine_ls_number_parameters 261
_refine_ls_number_reflns 4006
_refine_ls_number_restraints 0
_refine_ls_restrained_S_all 1.057
_refine_ls_R_factor_all 0.0369
_refine_ls_R_factor_gt 0.0345
_refine_ls_shift/su_max 0.001
_refine_ls_shift/su_mean 0.000
_refine_ls_structure_factor_coef Fsqd
_refine_ls_weighting_details 'w=1/[\s^2^(Fo^2^)+(0.0491P)^2^+2.0041P] where P=(Fo^2^+2Fc^2^)/3'
_refine_ls_weighting_scheme calc
_refine_ls_wR_factor_gt 0.0938
_refine_ls_wR_factor_ref 0.0959
_reflns_Friedel_coverage 0.000
_reflns_number_gt 3680
_reflns_number_total 4006
_reflns_threshold_expression 'I > 2\s(I)'
_cod_data_source_file d5cc02471d2.cif
_cod_data_source_block ia923b
_cod_depositor_comments 'Adding full bibliography for 7134694--7134699.cif.'
_cod_original_cell_volume 3788.11(6)
_cod_database_code 7134699
_shelx_shelxl_version_number 2018/3
_chemical_oxdiff_formula C20H20N4O4
_chemical_oxdiff_usercomment DS-dma-no2
_shelx_space_group_comment
;
The symmetry employed for this shelxl refinement is uniquely defined
by the following loop, which should always be used as a source of
symmetry information in preference to the above space-group names.
They are only intended as comments.
;
_olex2_refinement_description
;
1. Fixed Uiso
 At 1.2 times of:
  All C(H) groups, All C(H,H) groups
 At 1.5 times of:
  All C(H,H,H) groups
2.a Secondary CH2 refined with riding coordinates:
 C13(H13A,H13B)
2.b Aromatic/amide H refined with riding coordinates:
 C5(H5), C6(H6), C8(H8), C9(H9), C16(H16), C17(H17), C19(H19), C20(H20)
2.c Idealised Me refined as rotating group:
 C10(H10A,H10B,H10C), C11(H11A,H11B,H11C), C14(H14A,H14B,H14C)
;
_olex2_diffrn_ambient_temperature_device 'Oxford Cryosystems'
_olex2_exptl_crystal_mounting_method 'The crystal was mounted on a nylon loop with paratone oil'
_olex2_submission_original_sample_id 'DS-dma no2'
_olex2_submission_special_instructions 'No special instructions were received'
_oxdiff_exptl_absorpt_empirical_details
;
Empirical correction (ABSPACK) includes:
- Absorption correction using spherical harmonics
- Frame scaling
;
_oxdiff_exptl_absorpt_empirical_full_max 1.223
_oxdiff_exptl_absorpt_empirical_full_min 0.880

loop_
_space_group_symop_operation_xyz
'x, y, z'
'-x+1/2, y, -z'
'x+1/2, y+1/2, z+1/2'
'-x+1, y+1/2, -z+1/2'
'-x, -y, -z'
'x-1/2, -y, z'
'-x+1/2, -y+1/2, -z+1/2'
'x, -y+1/2, z+1/2'

loop_
_atom_site_label
_atom_site_type_symbol
_atom_site_fract_x
_atom_site_fract_y
_atom_site_fract_z
_atom_site_U_iso_or_equiv
_atom_site_adp_type
_atom_site_occupancy
_atom_site_site_symmetry_order
_atom_site_calc_flag
_atom_site_refinement_flags_posn
_atom_site_refinement_flags_adp
_atom_site_refinement_flags_occupancy
_atom_site_disorder_assembly
_atom_site_disorder_group
O1 O 0.76932(5) 0.69072(6) 0.34683(3) 0.02224(17) Uani 1 1 d . . . . .
O2 O 0.81062(6) 0.53450(6) 0.39145(3) 0.02283(17) Uani 1 1 d . . . . .
O3 O 0.09902(6) 0.95320(7) 0.27924(4) 0.0310(2) Uani 1 1 d . . . . .
O4 O 0.22975(7) 1.01584(7) 0.23259(4) 0.0330(2) Uani 1 1 d . . . . .
N1 N 0.46420(7) 0.64405(7) 0.36228(4) 0.02029(19) Uani 1 1 d . . . . .
H1 H 0.4376(11) 0.5890(13) 0.3789(6) 0.029(3) Uiso 1 1 d . . . . .
N2 N 0.56852(6) 0.65535(7) 0.35644(4) 0.01955(19) Uani 1 1 d . . . . .
N3 N 0.45028(8) 0.06563(8) 0.57441(4) 0.0299(2) Uani 1 1 d . . . . .
N4 N 0.19287(7) 0.95247(7) 0.26614(4) 0.02199(19) Uani 1 1 d . . . . .
C1 C 0.62967(8) 0.58169(8) 0.37853(4) 0.0193(2) Uani 1 1 d . . . . .
C2 C 0.59508(8) 0.48899(9) 0.40870(4) 0.0212(2) Uani 1 1 d . . . . .
C3 C 0.56410(8) 0.41351(9) 0.43600(4) 0.0226(2) Uani 1 1 d . . . . .
C4 C 0.53296(8) 0.32345(9) 0.46947(4) 0.0222(2) Uani 1 1 d . . . . .
C5 C 0.60714(8) 0.24336(10) 0.48489(5) 0.0260(2) Uani 1 1 d . . . . .
H5 H 0.677122 0.247622 0.471236 0.031 Uiso 1 1 calc R U . . .
C6 C 0.58087(9) 0.15860(9) 0.51939(5) 0.0264(2) Uani 1 1 d . . . . .
H6 H 0.633129 0.106164 0.529570 0.032 Uiso 1 1 calc R U . . .
C7 C 0.47700(9) 0.14875(9) 0.53983(4) 0.0234(2) Uani 1 1 d . . . . .
C8 C 0.40185(8) 0.22803(9) 0.52294(4) 0.0227(2) Uani 1 1 d . . . . .
H8 H 0.330945 0.222348 0.535173 0.027 Uiso 1 1 calc R U . . .
C9 C 0.42945(8) 0.31354(9) 0.48903(4) 0.0223(2) Uani 1 1 d . . . . .
H9 H 0.377638 0.366404 0.478794 0.027 Uiso 1 1 calc R U . . .
C10 C 0.34152(10) 0.05290(11) 0.59160(5) 0.0352(3) Uani 1 1 d . . . . .
H10A H 0.321162 0.116212 0.613835 0.053 Uiso 1 1 calc R U . . .
H10B H 0.334713 -0.014800 0.612902 0.053 Uiso 1 1 calc R U . . .
H10C H 0.295158 0.048688 0.559682 0.053 Uiso 1 1 calc R U . . .
C11 C 0.52889(10) -0.01287(10) 0.59327(5) 0.0310(3) Uani 1 1 d . . . . .
H11A H 0.551728 -0.058859 0.562895 0.047 Uiso 1 1 calc R U . . .
H11B H 0.498080 -0.059583 0.621438 0.047 Uiso 1 1 calc R U . . .
H11C H 0.589957 0.026835 0.608227 0.047 Uiso 1 1 calc R U . . .
C12 C 0.74610(8) 0.59847(8) 0.37298(4) 0.0190(2) Uani 1 1 d . . . . .
C13 C 0.88025(8) 0.70860(9) 0.33425(5) 0.0237(2) Uani 1 1 d . . . . .
H13A H 0.911212 0.641989 0.317516 0.028 Uiso 1 1 calc R U . . .
H13B H 0.920913 0.726483 0.367522 0.028 Uiso 1 1 calc R U . . .
C14 C 0.88238(9) 0.80335(10) 0.29537(5) 0.0282(2) Uani 1 1 d . . . . .
H14A H 0.842694 0.783850 0.262500 0.042 Uiso 1 1 calc R U . . .
H14B H 0.955820 0.820134 0.285913 0.042 Uiso 1 1 calc R U . . .
H14C H 0.850021 0.868020 0.312273 0.042 Uiso 1 1 calc R U . . .
C15 C 0.39830(8) 0.72207(8) 0.33882(4) 0.0187(2) Uani 1 1 d . . . . .
C16 C 0.43929(8) 0.80651(8) 0.30635(4) 0.0206(2) Uani 1 1 d . . . . .
H16 H 0.513418 0.811995 0.300838 0.025 Uiso 1 1 calc R U . . .
C17 C 0.37153(8) 0.88165(8) 0.28243(4) 0.0210(2) Uani 1 1 d . . . . .
H17 H 0.398430 0.938393 0.259889 0.025 Uiso 1 1 calc R U . . .
C18 C 0.26346(8) 0.87321(8) 0.29175(4) 0.0194(2) Uani 1 1 d . . . . .
C19 C 0.22163(8) 0.79120(8) 0.32460(4) 0.0205(2) Uani 1 1 d . . . . .
H19 H 0.147614 0.787477 0.330795 0.025 Uiso 1 1 calc R U . . .
C20 C 0.28915(8) 0.71520(8) 0.34811(4) 0.0208(2) Uani 1 1 d . . . . .
H20 H 0.261708 0.658489 0.370501 0.025 Uiso 1 1 calc R U . . .

loop_
_atom_site_aniso_label
_atom_site_aniso_U_11
_atom_site_aniso_U_22
_atom_site_aniso_U_33
_atom_site_aniso_U_23
_atom_site_aniso_U_13
_atom_site_aniso_U_12
O1 0.0151(3) 0.0204(4) 0.0312(4) 0.0016(3) 0.0011(3) -0.0005(3)
O2 0.0176(3) 0.0219(4) 0.0289(4) -0.0003(3) -0.0037(3) 0.0020(3)
O3 0.0185(4) 0.0314(4) 0.0429(5) 0.0059(4) -0.0014(3) 0.0049(3)
O4 0.0315(4) 0.0336(4) 0.0338(5) 0.0137(4) -0.0014(3) 0.0019(3)
N1 0.0154(4) 0.0193(4) 0.0263(4) 0.0031(3) 0.0013(3) 0.0000(3)
N2 0.0151(4) 0.0209(4) 0.0227(4) -0.0021(3) 0.0002(3) 0.0006(3)
N3 0.0319(5) 0.0275(5) 0.0303(5) 0.0078(4) 0.0044(4) 0.0034(4)
N4 0.0215(4) 0.0204(4) 0.0241(4) -0.0011(3) -0.0035(3) 0.0008(3)
C1 0.0171(5) 0.0187(5) 0.0221(5) -0.0014(4) -0.0001(4) 0.0003(4)
C2 0.0153(4) 0.0232(5) 0.0252(5) -0.0002(4) -0.0012(4) 0.0017(4)
C3 0.0175(5) 0.0256(5) 0.0246(5) 0.0000(4) -0.0026(4) 0.0004(4)
C4 0.0218(5) 0.0235(5) 0.0212(5) 0.0015(4) -0.0025(4) -0.0019(4)
C5 0.0194(5) 0.0318(6) 0.0269(5) 0.0036(4) -0.0007(4) 0.0007(4)
C6 0.0246(5) 0.0282(5) 0.0265(5) 0.0039(4) -0.0025(4) 0.0047(4)
C7 0.0269(5) 0.0232(5) 0.0199(5) -0.0001(4) -0.0014(4) -0.0003(4)
C8 0.0206(5) 0.0260(5) 0.0216(5) -0.0007(4) 0.0004(4) -0.0007(4)
C9 0.0212(5) 0.0237(5) 0.0219(5) 0.0004(4) -0.0030(4) 0.0018(4)
C10 0.0363(6) 0.0325(6) 0.0369(7) 0.0114(5) 0.0089(5) -0.0007(5)
C11 0.0411(7) 0.0256(6) 0.0263(6) 0.0047(4) -0.0007(5) 0.0050(5)
C12 0.0175(5) 0.0186(5) 0.0208(5) -0.0034(4) -0.0009(4) 0.0000(4)
C13 0.0141(5) 0.0257(5) 0.0314(6) -0.0012(4) -0.0008(4) -0.0033(4)
C14 0.0224(5) 0.0318(6) 0.0304(6) 0.0029(4) 0.0006(4) -0.0056(4)
C15 0.0177(5) 0.0182(5) 0.0202(5) -0.0028(4) -0.0013(4) 0.0013(4)
C16 0.0159(4) 0.0220(5) 0.0240(5) -0.0015(4) 0.0015(4) -0.0006(4)
C17 0.0218(5) 0.0192(5) 0.0220(5) 0.0000(4) 0.0004(4) -0.0012(4)
C18 0.0201(5) 0.0176(5) 0.0204(5) -0.0025(4) -0.0032(4) 0.0023(4)
C19 0.0157(4) 0.0207(5) 0.0252(5) -0.0029(4) -0.0001(4) 0.0007(4)
C20 0.0188(5) 0.0191(5) 0.0245(5) 0.0001(4) 0.0014(4) -0.0009(4)

loop_
_atom_type_symbol
_atom_type_description
_atom_type_scat_dispersion_real
_atom_type_scat_dispersion_imag
_atom_type_scat_source
C C 0.0181 0.0091 'International Tables Vol C Tables 4.2.6.8 and 6.1.1.4'
H H 0.0000 0.0000 'International Tables Vol C Tables 4.2.6.8 and 6.1.1.4'
N N 0.0311 0.0180 'International Tables Vol C Tables 4.2.6.8 and 6.1.1.4'
O O 0.0492 0.0322 'International Tables Vol C Tables 4.2.6.8 and 6.1.1.4'

loop_
_exptl_crystal_face_index_h
_exptl_crystal_face_index_k
_exptl_crystal_face_index_l
_exptl_crystal_face_perp_dist
-1 0 0 0.0988
1 0 0 0.0855
1 4 13 0.0533
0 -4 -13 0.0633
0 6 -9 0.0392
0 -7 9 0.0667

loop_
_geom_angle_atom_site_label_1
_geom_angle_atom_site_label_2
_geom_angle_atom_site_label_3
_geom_angle
_geom_angle_site_symmetry_1
_geom_angle_site_symmetry_3
_geom_angle_publ_flag
C12 O1 C13 116.53(8) . . ?
N2 N1 H1 121.6(10) . . ?
N2 N1 C15 118.44(9) . . ?
C15 N1 H1 119.9(10) . . ?
C1 N2 N1 117.99(9) . . ?
C7 N3 C10 120.04(10) . . ?
C7 N3 C11 120.95(10) . . ?
C10 N3 C11 118.98(10) . . ?
O3 N4 C18 118.67(9) . . ?
O4 N4 O3 123.00(9) . . ?
O4 N4 C18 118.33(9) . . ?
N2 C1 C2 125.53(9) . . ?
N2 C1 C12 116.83(9) . . ?
C2 C1 C12 117.61(9) . . ?
C3 C2 C1 177.11(11) . . ?
C2 C3 C4 176.96(11) . . ?
C5 C4 C3 120.14(10) . . ?
C5 C4 C9 118.08(10) . . ?
C9 C4 C3 121.76(9) . . ?
C4 C5 H5 119.2 . . ?
C6 C5 C4 121.50(10) . . ?
C6 C5 H5 119.2 . . ?
C5 C6 H6 119.6 . . ?
C5 C6 C7 120.77(10) . . ?
C7 C6 H6 119.6 . . ?
N3 C7 C6 121.28(10) . . ?
N3 C7 C8 121.29(10) . . ?
C8 C7 C6 117.43(10) . . ?
C7 C8 H8 119.4 . . ?
C9 C8 C7 121.29(10) . . ?
C9 C8 H8 119.4 . . ?
C4 C9 H9 119.6 . . ?
C8 C9 C4 120.89(10) . . ?
C8 C9 H9 119.6 . . ?
N3 C10 H10A 109.5 . . ?
N3 C10 H10B 109.5 . . ?
N3 C10 H10C 109.5 . . ?
H10A C10 H10B 109.5 . . ?
H10A C10 H10C 109.5 . . ?
H10B C10 H10C 109.5 . . ?
N3 C11 H11A 109.5 . . ?
N3 C11 H11B 109.5 . . ?
N3 C11 H11C 109.5 . . ?
H11A C11 H11B 109.5 . . ?
H11A C11 H11C 109.5 . . ?
H11B C11 H11C 109.5 . . ?
O1 C12 C1 112.42(8) . . ?
O2 C12 O1 124.97(9) . . ?
O2 C12 C1 122.59(9) . . ?
O1 C13 H13A 110.6 . . ?
O1 C13 H13B 110.6 . . ?
O1 C13 C14 105.83(8) . . ?
H13A C13 H13B 108.7 . . ?
C14 C13 H13A 110.6 . . ?
C14 C13 H13B 110.6 . . ?
C13 C14 H14A 109.5 . . ?
C13 C14 H14B 109.5 . . ?
C13 C14 H14C 109.5 . . ?
H14A C14 H14B 109.5 . . ?
H14A C14 H14C 109.5 . . ?
H14B C14 H14C 109.5 . . ?
N1 C15 C16 121.02(9) . . ?
N1 C15 C20 118.69(9) . . ?
C20 C15 C16 120.29(9) . . ?
C15 C16 H16 120.1 . . ?
C17 C16 C15 119.79(9) . . ?
C17 C16 H16 120.1 . . ?
C16 C17 H17 120.4 . . ?
C16 C17 C18 119.17(9) . . ?
C18 C17 H17 120.4 . . ?
C17 C18 N4 118.68(9) . . ?
C17 C18 C19 121.79(9) . . ?
C19 C18 N4 119.53(9) . . ?
C18 C19 H19 120.4 . . ?
C20 C19 C18 119.14(9) . . ?
C20 C19 H19 120.4 . . ?
C15 C20 H20 120.1 . . ?
C19 C20 C15 119.78(9) . . ?
C19 C20 H20 120.1 . . ?

loop_
_geom_bond_atom_site_label_1
_geom_bond_atom_site_label_2
_geom_bond_distance
_geom_bond_site_symmetry_2
_geom_bond_publ_flag
O1 C12 1.3267(13) . ?
O1 C13 1.4543(12) . ?
O2 C12 1.2130(12) . ?
O3 N4 1.2315(12) . ?
O4 N4 1.2250(12) . ?
N1 H1 0.855(16) . ?
N1 N2 1.3343(12) . ?
N1 C15 1.3857(13) . ?
N2 C1 1.2996(13) . ?
N3 C7 1.3658(14) . ?
N3 C10 1.4495(15) . ?
N3 C11 1.4513(15) . ?
N4 C18 1.4541(13) . ?
C1 C2 1.4202(14) . ?
C1 C12 1.4927(13) . ?
C2 C3 1.2046(16) . ?
C3 C4 1.4276(15) . ?
C4 C5 1.4017(15) . ?
C4 C9 1.4026(15) . ?
C5 H5 0.9500 . ?
C5 C6 1.3780(16) . ?
C6 H6 0.9500 . ?
C6 C7 1.4146(15) . ?
C7 C8 1.4133(15) . ?
C8 H8 0.9500 . ?
C8 C9 1.3800(15) . ?
C9 H9 0.9500 . ?
C10 H10A 0.9800 . ?
C10 H10B 0.9800 . ?
C10 H10C 0.9800 . ?
C11 H11A 0.9800 . ?
C11 H11B 0.9800 . ?
C11 H11C 0.9800 . ?
C13 H13A 0.9900 . ?
C13 H13B 0.9900 . ?
C13 C14 1.4986(16) . ?
C14 H14A 0.9800 . ?
C14 H14B 0.9800 . ?
C14 H14C 0.9800 . ?
C15 C16 1.4026(14) . ?
C15 C20 1.4024(13) . ?
C16 H16 0.9500 . ?
C16 C17 1.3813(14) . ?
C17 H17 0.9500 . ?
C17 C18 1.3903(14) . ?
C18 C19 1.3909(15) . ?
C19 H19 0.9500 . ?
C19 C20 1.3820(14) . ?
C20 H20 0.9500 . ?

loop_
_geom_hbond_atom_site_label_D
_geom_hbond_atom_site_label_H
_geom_hbond_atom_site_label_A
_geom_hbond_distance_DH
_geom_hbond_distance_HA
_geom_hbond_distance_DA
_geom_hbond_angle_DHA
_geom_hbond_site_symmetry_A
_geom_hbond_publ_flag
N1 H1 O2 0.855(16) 2.220(16) 3.0010(11) 151.9(13) 6_565 yes

loop_
_geom_torsion_atom_site_label_1
_geom_torsion_atom_site_label_2
_geom_torsion_atom_site_label_3
_geom_torsion_atom_site_label_4
_geom_torsion
_geom_torsion_site_symmetry_1
_geom_torsion_site_symmetry_2
_geom_torsion_site_symmetry_3
_geom_torsion_site_symmetry_4
_geom_torsion_publ_flag
O3 N4 C18 C17 -171.65(9) . . . . ?
O3 N4 C18 C19 8.52(14) . . . . ?
O4 N4 C18 C17 8.10(14) . . . . ?
O4 N4 C18 C19 -171.73(9) . . . . ?
N1 N2 C1 C2 0.03(15) . . . . ?
N1 N2 C1 C12 -177.97(8) . . . . ?
N1 C15 C16 C17 178.47(9) . . . . ?
N1 C15 C20 C19 -179.17(9) . . . . ?
N2 N1 C15 C16 4.62(14) . . . . ?
N2 N1 C15 C20 -175.40(9) . . . . ?
N2 C1 C12 O1 1.88(13) . . . . ?
N2 C1 C12 O2 -179.22(9) . . . . ?
N3 C7 C8 C9 178.43(10) . . . . ?
N4 C18 C19 C20 179.03(9) . . . . ?
C2 C1 C12 O1 -176.28(9) . . . . ?
C2 C1 C12 O2 2.62(15) . . . . ?
C3 C4 C5 C6 176.64(10) . . . . ?
C3 C4 C9 C8 -177.63(10) . . . . ?
C4 C5 C6 C7 0.98(18) . . . . ?
C5 C4 C9 C8 0.69(16) . . . . ?
C5 C6 C7 N3 -179.43(11) . . . . ?
C5 C6 C7 C8 0.76(16) . . . . ?
C6 C7 C8 C9 -1.77(16) . . . . ?
C7 C8 C9 C4 1.06(16) . . . . ?
C9 C4 C5 C6 -1.71(16) . . . . ?
C10 N3 C7 C6 -175.53(11) . . . . ?
C10 N3 C7 C8 4.26(17) . . . . ?
C11 N3 C7 C6 2.70(17) . . . . ?
C11 N3 C7 C8 -177.51(10) . . . . ?
C12 O1 C13 C14 168.31(9) . . . . ?
C13 O1 C12 O2 7.51(15) . . . . ?
C13 O1 C12 C1 -173.62(8) . . . . ?
C15 N1 N2 C1 -179.91(9) . . . . ?
C15 C16 C17 C18 1.04(15) . . . . ?
C16 C15 C20 C19 0.82(15) . . . . ?
C16 C17 C18 N4 -179.72(9) . . . . ?
C16 C17 C18 C19 0.10(15) . . . . ?
C17 C18 C19 C20 -0.80(15) . . . . ?
C18 C19 C20 C15 0.32(15) . . . . ?
C20 C15 C16 C17 -1.51(15) . . . . ?

loop_
_exptl_oxdiff_crystal_face_indexfrac_h
_exptl_oxdiff_crystal_face_indexfrac_k
_exptl_oxdiff_crystal_face_indexfrac_l
_exptl_oxdiff_crystal_face_x
_exptl_oxdiff_crystal_face_y
_exptl_oxdiff_crystal_face_z
-1.0010 -0.0012 0.0018 -0.0051 -0.0408 -0.1148
1.0010 0.0012 -0.0018 0.0051 0.0408 0.1148
0.6891 4.2396 13.4427 -0.2114 -0.8843 0.4185
-0.2387 -4.2675 -13.4878 0.2161 0.9063 -0.3683
-0.3578 6.4757 -9.0989 -0.9688 0.2322 -0.0899
-0.0616 -6.5642 8.8654 0.9721 -0.2328 0.0356
